data_4078077
loop_
_publ_author_name
'Kirillov, Evgeny'
'Roisnel, Thierry'
'Carpentier, Jean-Fran\,cois'

_publ_section_title
;
 Synthesis and Structural Diversity of Group 4 Metal Complexes with
 Multidentate Tethered Phenoxy-Amidine and Phenoxy-Amidinate Ligands
;
_journal_issue 8
_journal_name_full Organometallics
_journal_page_first 3228
_journal_paper_doi 10.1021/om300076j
_journal_volume 31
_journal_year 2012
_chemical_absolute_configuration ad
_chemical_compound_source 'synthesis as described'
_chemical_formula_moiety 'C38 H65 Hf N7 O'
_chemical_formula_sum 'C38 H65 Hf N7 O'
_chemical_formula_weight 814.46
_chemical_name_systematic
;
 ?
;
_space_group_IT_number 29
_symmetry_cell_setting orthorhombic
_symmetry_Int_Tables_number 29
_symmetry_space_group_name_Hall 'P 2c -2ac'
_symmetry_space_group_name_H-M 'P c a 21'
_atom_sites_solution_hydrogens geom
_atom_sites_solution_primary direct
_atom_sites_solution_secondary difmap
_audit_conform_dict_location ftp://ftp.iucr.org/pub/cif_core.dic
_audit_conform_dict_name cif_core.dic
_audit_conform_dict_version 2.3
_audit_creation_date 2010-04-20T17:34:16-00:00
_audit_creation_method 'WinGX routine CIF_UPDATE'
_cell_angle_alpha 90
_cell_angle_beta 90
_cell_angle_gamma 90
_cell_formula_units_Z 4
_cell_length_a 14.3383(4)
_cell_length_b 16.4928(4)
_cell_length_c 17.3099(4)
_cell_measurement_reflns_used 9492
_cell_measurement_temperature 100(2)
_cell_measurement_theta_max 32.96
_cell_measurement_theta_min 2.22
_cell_measurement_wavelength 0.71073
_cell_volume 4093.42(18)
_computing_cell_refinement 'Bruker SMART (Bruker, 2002)'
_computing_data_collection 'Bruker SAINT (Bruker, 2002)'
_computing_data_reduction 'Bruker SAINT (Bruker, 2002)'
_computing_molecular_graphics 'Ortep-3 for Windows (Farrugia, 1997)'
_computing_publication_material
;
           WinGX publication routines (Farrugia, 1999),
           CRYSCAL (T. Roisnel, local program)
;
_computing_structure_refinement 'SHELXL-97 (Sheldrick, 1997)'
_computing_structure_solution 'SIR97 (Altomare et al., 1999))'
_diffrn_ambient_temperature 100(2)
_diffrn_detector 'CCD plate'
_diffrn_measured_fraction_theta_full 0.997
_diffrn_measured_fraction_theta_max 0.997
_diffrn_measurement_device_type 'APEXII, Bruker-AXS'
_diffrn_measurement_method 'CCD rotation images, thin slices'
_diffrn_radiation_monochromator graphite
_diffrn_radiation_probe x-ray
_diffrn_radiation_type MoK\a
_diffrn_radiation_wavelength 0.71073
_diffrn_reflns_av_R_equivalents 0.029
_diffrn_reflns_av_unetI/netI 0.0389
_diffrn_reflns_limit_h_max 18
_diffrn_reflns_limit_h_min -18
_diffrn_reflns_limit_k_max 13
_diffrn_reflns_limit_k_min -21
_diffrn_reflns_limit_l_max 22
_diffrn_reflns_limit_l_min -22
_diffrn_reflns_number 29787
_diffrn_reflns_theta_full 27.48
_diffrn_reflns_theta_max 27.48
_diffrn_reflns_theta_min 3.41
_exptl_absorpt_coefficient_mu 2.584
_exptl_absorpt_correction_T_max 0.485
_exptl_absorpt_correction_T_min 0.361
_exptl_absorpt_correction_type multi-scan
_exptl_absorpt_process_details
;
  [Sheldrick, G.M. (2002). SADABS Bruker AXS Inc., Madison, Wisconsin, USA]
;
_exptl_crystal_colour colourless
_exptl_crystal_density_diffrn 1.322
_exptl_crystal_density_method 'not measured'
_exptl_crystal_description prism
_exptl_crystal_F_000 1688
_exptl_crystal_size_max 0.49
_exptl_crystal_size_mid 0.46
_exptl_crystal_size_min 0.28
_refine_diff_density_max 0.486
_refine_diff_density_min -0.425
_refine_diff_density_rms 0.055
_refine_ls_abs_structure_details 'Flack H D (1983), Acta Cryst. A39, 876-881'
_refine_ls_abs_structure_Flack -0.010(4)
_refine_ls_extinction_method none
_refine_ls_goodness_of_fit_ref 0.969
_refine_ls_hydrogen_treatment constr
_refine_ls_matrix_type full
_refine_ls_number_parameters 428
_refine_ls_number_reflns 9287
_refine_ls_number_restraints 1
_refine_ls_restrained_S_all 0.969
_refine_ls_R_factor_all 0.0208
_refine_ls_R_factor_gt 0.0174
_refine_ls_shift/su_max 0.005
_refine_ls_shift/su_mean 0
_refine_ls_structure_factor_coef Fsqd
_refine_ls_weighting_details 'calc w=1/[\s^2^(Fo^2^)+(0.0000P)^2^+0.0000P] where P=(Fo^2^+2Fc^2^)/3'
_refine_ls_weighting_scheme calc
_refine_ls_wR_factor_gt 0.0399
_refine_ls_wR_factor_ref 0.0414
_reflns_number_gt 8546
_reflns_number_total 9287
_reflns_threshold_expression >2sigma(I)
_cod_data_source_file om300076j_si_001.cif
_cod_data_source_block 4
_cod_database_code 4078077

loop_
_symmetry_equiv_pos_as_xyz
'x, y, z'
'-x, -y, z+1/2'
'-x+1/2, y, z+1/2'
'x+1/2, -y, z'

loop_
_atom_site_label
_atom_site_type_symbol
_atom_site_fract_x
_atom_site_fract_y
_atom_site_fract_z
_atom_site_U_iso_or_equiv
_atom_site_adp_type
_atom_site_occupancy
_atom_site_symmetry_multiplicity
_atom_site_calc_flag
_atom_site_refinement_flags
Hf1 Hf 0.057517(5) 0.219491(4) 0.723008(10) 0.01139(3) Uani 1 1 d .
O1 O -0.00603(11) 0.27474(8) 0.81185(9) 0.0156(4) Uani 1 1 d .
C2 C -0.09852(16) 0.29174(13) 0.80976(14) 0.0145(5) Uani 1 1 d .
C3 C -0.14571(15) 0.33462(13) 0.86756(13) 0.0152(5) Uani 1 1 d .
C4 C -0.09323(17) 0.36547(14) 0.93880(14) 0.0184(5) Uani 1 1 d .
C5 C -0.15716(17) 0.41132(15) 0.99508(14) 0.0247(6) Uani 1 1 d .
H5A H -0.1857 0.4575 0.9684 0.037 Uiso 1 1 calc R
H5B H -0.1204 0.4309 1.039 0.037 Uiso 1 1 calc R
H5C H -0.2061 0.3748 1.0137 0.037 Uiso 1 1 calc R
C6 C -0.01600(18) 0.42432(15) 0.91367(15) 0.0261(6) Uani 1 1 d .
H6A H -0.0437 0.47 0.8857 0.039 Uiso 1 1 calc R
H6B H 0.0281 0.396 0.8798 0.039 Uiso 1 1 calc R
H6C H 0.017 0.4445 0.9594 0.039 Uiso 1 1 calc R
C7 C -0.04914(17) 0.29358(16) 0.98289(16) 0.0244(6) Uani 1 1 d .
H7A H -0.0983 0.2559 0.999 0.037 Uiso 1 1 calc R
H7B H -0.0162 0.3139 1.0286 0.037 Uiso 1 1 calc R
H7C H -0.005 0.2654 0.949 0.037 Uiso 1 1 calc R
C8 C -0.24128(16) 0.34751(13) 0.85644(12) 0.0157(5) Uani 1 1 d .
H8 H -0.2747 0.3768 0.8947 0.019 Uiso 1 1 calc R
C9 C -0.28995(15) 0.31934(12) 0.79179(13) 0.0139(4) Uani 1 1 d .
C10 C -0.39434(16) 0.33688(14) 0.78421(14) 0.0183(5) Uani 1 1 d .
C11 C -0.43591(16) 0.30405(19) 0.7097(2) 0.0308(9) Uani 1 1 d .
H11A H -0.428 0.2451 0.7081 0.046 Uiso 1 1 calc R
H11B H -0.404 0.3286 0.6655 0.046 Uiso 1 1 calc R
H11C H -0.5025 0.3173 0.7077 0.046 Uiso 1 1 calc R
C12 C -0.44723(17) 0.2986(2) 0.85169(18) 0.0376(8) Uani 1 1 d .
H12A H -0.4217 0.3188 0.9005 0.056 Uiso 1 1 calc R
H12B H -0.4405 0.2395 0.8496 0.056 Uiso 1 1 calc R
H12C H -0.5134 0.3129 0.8482 0.056 Uiso 1 1 calc R
C13 C -0.4095(2) 0.42871(17) 0.7851(2) 0.0438(9) Uani 1 1 d .
H13A H -0.3834 0.4515 0.8327 0.066 Uiso 1 1 calc R
H13B H -0.4765 0.4404 0.7828 0.066 Uiso 1 1 calc R
H13C H -0.3784 0.4531 0.7403 0.066 Uiso 1 1 calc R
C14 C -0.24089(15) 0.27652(11) 0.73516(17) 0.0140(6) Uani 1 1 d .
H14 H -0.2728 0.2567 0.6909 0.017 Uiso 1 1 calc R
C15 C -0.14524(15) 0.26264(13) 0.74319(12) 0.0146(5) Uani 1 1 d .
N16 N -0.08658(14) 0.22020(10) 0.69165(11) 0.0134(4) Uani 1 1 d .
C17 C -0.13044(15) 0.18291(13) 0.62726(13) 0.0134(4) Uani 1 1 d .
C18 C -0.13706(16) 0.09856(14) 0.62398(13) 0.0165(5) Uani 1 1 d .
H18 H -0.1146 0.067 0.6659 0.02 Uiso 1 1 calc R
C19 C -0.17579(17) 0.06030(15) 0.56073(15) 0.0232(5) Uani 1 1 d .
H19 H -0.1796 0.0028 0.5598 0.028 Uiso 1 1 calc R
C20 C -0.20900(16) 0.10431(15) 0.49882(14) 0.0228(5) Uani 1 1 d .
H20 H -0.2354 0.0776 0.4554 0.027 Uiso 1 1 calc R
C21 C -0.20328(16) 0.18833(16) 0.50099(14) 0.0236(5) Uani 1 1 d .
H21 H -0.2258 0.2196 0.4588 0.028 Uiso 1 1 calc R
C22 C -0.16468(17) 0.22670(14) 0.56478(14) 0.0183(5) Uani 1 1 d .
H22 H -0.1616 0.2842 0.5658 0.022 Uiso 1 1 calc R
N31 N 0.07614(14) 0.09886(14) 0.77420(13) 0.0151(5) Uani 1 1 d .
C32 C 0.03374(17) 0.05621(15) 0.84103(14) 0.0186(5) Uani 1 1 d .
H32 H 0.0422 -0.0035 0.8338 0.022 Uiso 1 1 calc R
C33 C -0.06964(17) 0.07414(18) 0.84812(16) 0.0299(7) Uani 1 1 d .
H33A H -0.1017 0.0566 0.801 0.045 Uiso 1 1 calc R
H33B H -0.0788 0.1325 0.8554 0.045 Uiso 1 1 calc R
H33C H -0.0952 0.0448 0.8926 0.045 Uiso 1 1 calc R
C34 C 0.0850(2) 0.08191(19) 0.91358(15) 0.0296(6) Uani 1 1 d .
H34A H 0.1516 0.07 0.9079 0.044 Uiso 1 1 calc R
H34B H 0.06 0.0522 0.958 0.044 Uiso 1 1 calc R
H34C H 0.0765 0.1402 0.9217 0.044 Uiso 1 1 calc R
C35 C 0.09073(15) 0.06269(14) 0.70614(13) 0.0155(6) Uani 1 1 d .
N36 N 0.10494(15) -0.01945(12) 0.69736(11) 0.0224(5) Uani 1 1 d .
C37 C 0.15843(18) -0.06605(15) 0.75296(15) 0.0293(6) Uani 1 1 d .
H37A H 0.1894 -0.0291 0.7891 0.044 Uiso 1 1 calc R
H37B H 0.2054 -0.0984 0.7258 0.044 Uiso 1 1 calc R
H37C H 0.1166 -0.1022 0.7816 0.044 Uiso 1 1 calc R
C38 C 0.06420(19) -0.06535(17) 0.63416(17) 0.0294(6) Uani 1 1 d .
H38A H 0.0257 -0.0293 0.6024 0.044 Uiso 1 1 calc R
H38B H 0.0254 -0.1091 0.6551 0.044 Uiso 1 1 calc R
H38C H 0.114 -0.0886 0.6024 0.044 Uiso 1 1 calc R
N39 N 0.09016(15) 0.11526(14) 0.64733(12) 0.0150(5) Uani 1 1 d .
C40 C 0.13698(16) 0.10024(14) 0.57280(13) 0.0180(5) Uani 1 1 d .
H40 H 0.1551 0.0417 0.5703 0.022 Uiso 1 1 calc R
C41 C 0.22492(17) 0.15145(14) 0.56653(15) 0.0216(5) Uani 1 1 d .
H41A H 0.267 0.1383 0.6094 0.032 Uiso 1 1 calc R
H41B H 0.2083 0.209 0.5688 0.032 Uiso 1 1 calc R
H41C H 0.2562 0.14 0.5174 0.032 Uiso 1 1 calc R
C42 C 0.07044(18) 0.11823(18) 0.50637(16) 0.0254(6) Uani 1 1 d .
H42A H 0.0146 0.0844 0.5115 0.038 Uiso 1 1 calc R
H42B H 0.1014 0.1063 0.4572 0.038 Uiso 1 1 calc R
H42C H 0.0526 0.1756 0.5077 0.038 Uiso 1 1 calc R
N51 N 0.19624(13) 0.27268(11) 0.75239(12) 0.0177(4) Uani 1 1 d .
C52 C 0.28083(16) 0.25592(16) 0.79720(15) 0.0218(5) Uani 1 1 d .
H52 H 0.3312 0.2934 0.7793 0.026 Uiso 1 1 calc R
C53 C 0.2631(2) 0.27132(16) 0.88206(16) 0.0313(7) Uani 1 1 d .
H53A H 0.2431 0.3276 0.8893 0.047 Uiso 1 1 calc R
H53B H 0.3205 0.2617 0.9113 0.047 Uiso 1 1 calc R
H53C H 0.2142 0.2346 0.9005 0.047 Uiso 1 1 calc R
C54 C 0.31290(18) 0.16864(15) 0.78385(16) 0.0320(6) Uani 1 1 d .
H54A H 0.3241 0.16 0.7286 0.048 Uiso 1 1 calc R
H54B H 0.2645 0.1311 0.8017 0.048 Uiso 1 1 calc R
H54C H 0.3707 0.1588 0.8126 0.048 Uiso 1 1 calc R
C55 C 0.19036(15) 0.32854(14) 0.69678(13) 0.0163(5) Uani 1 1 d .
N56 N 0.25583(14) 0.38910(12) 0.68481(12) 0.0231(5) Uani 1 1 d .
C57 C 0.29679(18) 0.43608(15) 0.74668(15) 0.0291(7) Uani 1 1 d .
H57A H 0.2626 0.4259 0.7947 0.044 Uiso 1 1 calc R
H57B H 0.2933 0.4939 0.7339 0.044 Uiso 1 1 calc R
H57C H 0.3622 0.4203 0.7533 0.044 Uiso 1 1 calc R
C58 C 0.28783(18) 0.40889(16) 0.60792(15) 0.0307(6) Uani 1 1 d .
H58A H 0.2573 0.3732 0.5704 0.046 Uiso 1 1 calc R
H58B H 0.3555 0.4014 0.605 0.046 Uiso 1 1 calc R
H58C H 0.2723 0.4654 0.5962 0.046 Uiso 1 1 calc R
N59 N 0.11392(13) 0.31980(11) 0.65302(11) 0.0143(4) Uani 1 1 d .
C60 C 0.07220(16) 0.38978(14) 0.61316(14) 0.0170(5) Uani 1 1 d .
H60 H 0.1186 0.435 0.6133 0.02 Uiso 1 1 calc R
C61 C 0.05079(18) 0.36817(17) 0.53006(15) 0.0252(6) Uani 1 1 d .
H61A H 0.1081 0.3502 0.5043 0.038 Uiso 1 1 calc R
H61B H 0.0259 0.4159 0.5033 0.038 Uiso 1 1 calc R
H61C H 0.0046 0.3244 0.5287 0.038 Uiso 1 1 calc R
C62 C -0.01550(17) 0.41869(14) 0.65546(15) 0.0220(5) Uani 1 1 d .
H62A H 0.0005 0.433 0.7088 0.033 Uiso 1 1 calc R
H62B H -0.0621 0.3752 0.6556 0.033 Uiso 1 1 calc R
H62C H -0.041 0.4663 0.6291 0.033 Uiso 1 1 calc R

loop_
_atom_site_aniso_label
_atom_site_aniso_U_11
_atom_site_aniso_U_22
_atom_site_aniso_U_33
_atom_site_aniso_U_23
_atom_site_aniso_U_13
_atom_site_aniso_U_12
Hf1 0.00989(4) 0.01247(4) 0.01182(4) 0.00049(7) 0.00027(7) 0.00080(3)
O1 0.0108(8) 0.0202(9) 0.0158(8) -0.0025(7) -0.0003(6) 0.0016(6)
C2 0.0127(11) 0.0160(12) 0.0147(12) 0.0020(9) -0.0004(9) -0.0006(9)
C3 0.0183(11) 0.0128(11) 0.0143(11) -0.0011(9) 0.0008(9) -0.0013(9)
C4 0.0180(11) 0.0189(12) 0.0183(12) -0.0060(10) 0.0010(10) -0.0020(10)
C5 0.0233(13) 0.0304(14) 0.0204(13) -0.0112(11) 0.0021(10) -0.0010(11)
C6 0.0243(14) 0.0266(15) 0.0273(14) -0.0109(11) 0.0016(11) -0.0092(11)
C7 0.0262(14) 0.0309(15) 0.0162(13) -0.0001(11) -0.0036(10) -0.0003(11)
C8 0.0177(11) 0.0159(12) 0.0136(11) -0.0033(9) 0.0050(9) 0.0004(9)
C9 0.0127(10) 0.0106(11) 0.0185(12) 0.0032(9) 0.0027(9) 0.0010(9)
C10 0.0118(11) 0.0232(13) 0.0199(12) -0.0044(10) 0.0014(9) 0.0012(10)
C11 0.0182(11) 0.0430(15) 0.031(3) -0.0081(14) -0.0030(11) 0.0093(10)
C12 0.0189(14) 0.072(2) 0.0219(15) 0.0039(15) 0.0031(11) -0.0014(13)
C13 0.0220(14) 0.0297(16) 0.080(3) -0.0120(16) -0.0117(16) 0.0125(13)
C14 0.0149(9) 0.0139(10) 0.0131(19) 0.0005(9) -0.0012(9) -0.0009(7)
C15 0.0177(11) 0.0108(10) 0.0153(14) 0.0001(8) 0.0018(8) 0.0004(8)
N16 0.0143(9) 0.0133(10) 0.0126(9) -0.0016(7) 0.0014(8) 0.0004(7)
C17 0.0115(10) 0.0164(12) 0.0123(11) -0.0020(9) 0.0043(8) -0.0003(9)
C18 0.0162(11) 0.0156(12) 0.0179(12) 0.0001(10) 0.0016(9) -0.0001(9)
C19 0.0198(12) 0.0217(13) 0.0280(13) -0.0077(11) 0.0037(11) -0.0036(10)
C20 0.0173(12) 0.0319(14) 0.0193(12) -0.0110(11) -0.0039(10) -0.0040(11)
C21 0.0202(12) 0.0327(14) 0.0180(13) 0.0002(11) -0.0026(10) 0.0049(11)
C22 0.0163(12) 0.0224(13) 0.0163(12) -0.0004(10) 0.0016(9) 0.0021(10)
N31 0.0155(11) 0.0175(12) 0.0122(11) 0.0037(9) 0.0027(9) 0.0017(9)
C32 0.0208(12) 0.0182(13) 0.0169(12) 0.0064(10) 0.0030(10) 0.0006(10)
C33 0.0218(14) 0.0413(18) 0.0267(15) 0.0143(13) 0.0059(11) 0.0006(12)
C34 0.0344(16) 0.0380(18) 0.0165(14) 0.0077(12) -0.0028(12) -0.0020(14)
C35 0.0115(10) 0.0136(11) 0.0214(17) 0.0020(9) -0.0003(9) -0.0012(9)
N36 0.0302(11) 0.0127(9) 0.0242(11) 0.0006(8) 0.0038(8) 0.0047(9)
C37 0.0320(15) 0.0217(13) 0.0341(14) 0.0081(11) 0.0098(11) 0.0078(11)
C38 0.0377(17) 0.0196(14) 0.0310(16) -0.0014(12) 0.0055(12) -0.0036(11)
N39 0.0140(10) 0.0166(11) 0.0143(11) 0.0044(9) 0.0026(9) 0.0036(9)
C40 0.0193(12) 0.0171(12) 0.0175(12) -0.0028(10) 0.0068(10) 0.0024(10)
C41 0.0214(12) 0.0203(13) 0.0232(13) -0.0011(10) 0.0067(10) -0.0009(10)
C42 0.0299(15) 0.0299(16) 0.0163(14) -0.0013(12) 0.0059(11) -0.0007(12)
N51 0.0133(10) 0.0219(11) 0.0180(9) 0.0006(8) -0.0018(7) -0.0014(8)
C52 0.0141(12) 0.0263(13) 0.0252(13) 0.0057(11) -0.0062(10) -0.0015(10)
C53 0.0332(16) 0.0371(17) 0.0236(14) 0.0062(12) -0.0112(12) -0.0059(12)
C54 0.0250(14) 0.0339(15) 0.0370(16) 0.0045(13) -0.0114(12) 0.0020(12)
C55 0.0122(10) 0.0174(12) 0.0193(11) 0.0005(9) 0.0012(8) 0.0015(9)
N56 0.0174(10) 0.0232(11) 0.0286(11) 0.0050(9) -0.0043(9) -0.0082(9)
C57 0.0206(12) 0.0246(13) 0.0419(18) 0.0002(11) -0.0066(11) -0.0035(10)
C58 0.0211(13) 0.0325(16) 0.0385(16) 0.0093(13) -0.0008(12) -0.0050(12)
N59 0.0141(9) 0.0136(10) 0.0153(10) 0.0020(8) -0.0009(8) 0.0010(8)
C60 0.0197(12) 0.0111(12) 0.0203(12) 0.0021(10) -0.0054(10) -0.0002(9)
C61 0.0334(15) 0.0222(14) 0.0200(13) 0.0048(11) -0.0064(11) 0.0022(11)
C62 0.0205(13) 0.0174(13) 0.0283(14) 0.0018(10) -0.0005(11) 0.0033(10)

loop_
_atom_type_symbol
_atom_type_description
_atom_type_scat_dispersion_real
_atom_type_scat_dispersion_imag
_atom_type_scat_source
C C 0.0033 0.0016 'International Tables Vol C Tables 4.2.6.8 and 6.1.1.4'
H H 0 0 'International Tables Vol C Tables 4.2.6.8 and 6.1.1.4'
N N 0.0061 0.0033 'International Tables Vol C Tables 4.2.6.8 and 6.1.1.4'
O O 0.0106 0.006 'International Tables Vol C Tables 4.2.6.8 and 6.1.1.4'
Hf Hf -0.583 6.1852 'International Tables Vol C Tables 4.2.6.8 and 6.1.1.4'

loop_
_geom_angle_atom_site_label_1
_geom_angle_atom_site_label_2
_geom_angle_atom_site_label_3
_geom_angle
O1 Hf1 N16 75.70(7)
O1 Hf1 N31 99.06(7)
N16 Hf1 N31 103.02(7)
O1 Hf1 N59 104.30(6)
N16 Hf1 N59 102.19(7)
N31 Hf1 N59 149.07(7)
O1 Hf1 N39 154.59(7)
N16 Hf1 N39 93.35(8)
N31 Hf1 N39 60.57(8)
N59 Hf1 N39 100.38(8)
O1 Hf1 N51 92.96(7)
N16 Hf1 N51 156.55(7)
N31 Hf1 N51 98.96(7)
N59 Hf1 N51 60.23(7)
N39 Hf1 N51 104.58(8)
O1 Hf1 C35 127.61(6)
N16 Hf1 C35 98.71(7)
N31 Hf1 C35 30.28(8)
N59 Hf1 C35 127.36(7)
N39 Hf1 C35 30.31(7)
N51 Hf1 C35 104.41(7)
O1 Hf1 C55 98.57(6)
N16 Hf1 C55 130.23(7)
N31 Hf1 C55 126.52(7)
N59 Hf1 C55 30.19(7)
N39 Hf1 C55 105.84(8)
N51 Hf1 C55 30.10(7)
C35 Hf1 C55 120.89(7)
C2 O1 Hf1 121.18(13)
O1 C2 C3 123.9(2)
O1 C2 C15 114.46(19)
C3 C2 C15 121.6(2)
C2 C3 C8 116.8(2)
C2 C3 C4 120.4(2)
C8 C3 C4 122.8(2)
C3 C4 C6 109.6(2)
C3 C4 C5 112.39(19)
C6 C4 C5 107.4(2)
C3 C4 C7 110.11(19)
C6 C4 C7 109.3(2)
C5 C4 C7 108.0(2)
C4 C5 H5A 109.5
C4 C5 H5B 109.5
H5A C5 H5B 109.5
C4 C5 H5C 109.5
H5A C5 H5C 109.5
H5B C5 H5C 109.5
C4 C6 H6A 109.5
C4 C6 H6B 109.5
H6A C6 H6B 109.5
C4 C6 H6C 109.5
H6A C6 H6C 109.5
H6B C6 H6C 109.5
C4 C7 H7A 109.5
C4 C7 H7B 109.5
H7A C7 H7B 109.5
C4 C7 H7C 109.5
H7A C7 H7C 109.5
H7B C7 H7C 109.5
C9 C8 C3 123.2(2)
C9 C8 H8 118.4
C3 C8 H8 118.4
C14 C9 C8 118.6(2)
C14 C9 C10 121.8(2)
C8 C9 C10 119.60(19)
C11 C10 C12 107.8(2)
C11 C10 C13 107.8(2)
C12 C10 C13 109.3(2)
C11 C10 C9 112.88(19)
C12 C10 C9 110.0(2)
C13 C10 C9 109.0(2)
C10 C11 H11A 109.5
C10 C11 H11B 109.5
H11A C11 H11B 109.5
C10 C11 H11C 109.5
H11A C11 H11C 109.5
H11B C11 H11C 109.5
C10 C12 H12A 109.5
C10 C12 H12B 109.5
H12A C12 H12B 109.5
C10 C12 H12C 109.5
H12A C12 H12C 109.5
H12B C12 H12C 109.5
C10 C13 H13A 109.5
C10 C13 H13B 109.5
H13A C13 H13B 109.5
C10 C13 H13C 109.5
H13A C13 H13C 109.5
H13B C13 H13C 109.5
C15 C14 C9 120.4(2)
C15 C14 H14 119.8
C9 C14 H14 119.8
C14 C15 N16 127.1(2)
C14 C15 C2 119.3(2)
N16 C15 C2 113.6(2)
C15 N16 C17 116.55(19)
C15 N16 Hf1 114.73(14)
C17 N16 Hf1 128.72(14)
C22 C17 C18 117.5(2)
C22 C17 N16 122.8(2)
C18 C17 N16 119.6(2)
C19 C18 C17 121.0(2)
C19 C18 H18 119.5
C17 C18 H18 119.5
C20 C19 C18 121.0(2)
C20 C19 H19 119.5
C18 C19 H19 119.5
C19 C20 C21 118.9(2)
C19 C20 H20 120.5
C21 C20 H20 120.5
C22 C21 C20 120.0(2)
C22 C21 H21 120
C20 C21 H21 120
C21 C22 C17 121.5(2)
C21 C22 H22 119.2
C17 C22 H22 119.2
C35 N31 C32 122.6(2)
C35 N31 Hf1 93.88(16)
C32 N31 Hf1 134.00(16)
N31 C32 C34 108.3(2)
N31 C32 C33 111.8(2)
C34 C32 C33 110.6(2)
N31 C32 H32 108.7
C34 C32 H32 108.7
C33 C32 H32 108.7
C32 C33 H33A 109.5
C32 C33 H33B 109.5
H33A C33 H33B 109.5
C32 C33 H33C 109.5
H33A C33 H33C 109.5
H33B C33 H33C 109.5
C32 C34 H34A 109.5
C32 C34 H34B 109.5
H34A C34 H34B 109.5
C32 C34 H34C 109.5
H34A C34 H34C 109.5
H34B C34 H34C 109.5
N31 C35 N39 112.37(19)
N31 C35 N36 124.0(2)
N39 C35 N36 123.7(2)
N31 C35 Hf1 55.84(12)
N39 C35 Hf1 56.57(13)
N36 C35 Hf1 178.13(17)
C35 N36 C37 121.7(2)
C35 N36 C38 122.4(2)
C37 N36 C38 115.8(2)
N36 C37 H37A 109.5
N36 C37 H37B 109.5
H37A C37 H37B 109.5
N36 C37 H37C 109.5
H37A C37 H37C 109.5
H37B C37 H37C 109.5
N36 C38 H38A 109.5
N36 C38 H38B 109.5
H38A C38 H38B 109.5
N36 C38 H38C 109.5
H38A C38 H38C 109.5
H38B C38 H38C 109.5
C35 N39 C40 123.6(2)
C35 N39 Hf1 93.12(15)
C40 N39 Hf1 138.15(16)
N39 C40 C41 110.3(2)
N39 C40 C42 110.02(19)
C41 C40 C42 110.9(2)
N39 C40 H40 108.5
C41 C40 H40 108.5
C42 C40 H40 108.5
C40 C41 H41A 109.5
C40 C41 H41B 109.5
H41A C41 H41B 109.5
C40 C41 H41C 109.5
H41A C41 H41C 109.5
H41B C41 H41C 109.5
C40 C42 H42A 109.5
C40 C42 H42B 109.5
H42A C42 H42B 109.5
C40 C42 H42C 109.5
H42A C42 H42C 109.5
H42B C42 H42C 109.5
C55 N51 C52 124.3(2)
C55 N51 Hf1 92.91(14)
C52 N51 Hf1 141.59(16)
N51 C52 C53 110.1(2)
N51 C52 C54 110.3(2)
C53 C52 C54 110.8(2)
N51 C52 H52 108.5
C53 C52 H52 108.5
C54 C52 H52 108.5
C52 C53 H53A 109.5
C52 C53 H53B 109.5
H53A C53 H53B 109.5
C52 C53 H53C 109.5
H53A C53 H53C 109.5
H53B C53 H53C 109.5
C52 C54 H54A 109.5
C52 C54 H54B 109.5
H54A C54 H54B 109.5
C52 C54 H54C 109.5
H54A C54 H54C 109.5
H54B C54 H54C 109.5
N51 C55 N59 112.6(2)
N51 C55 N56 124.2(2)
N59 C55 N56 123.1(2)
N51 C55 Hf1 56.99(12)
N59 C55 Hf1 55.80(11)
N56 C55 Hf1 176.40(17)
C55 N56 C58 121.0(2)
C55 N56 C57 123.4(2)
C58 N56 C57 115.61(19)
N56 C57 H57A 109.5
N56 C57 H57B 109.5
H57A C57 H57B 109.5
N56 C57 H57C 109.5
H57A C57 H57C 109.5
H57B C57 H57C 109.5
N56 C58 H58A 109.5
N56 C58 H58B 109.5
H58A C58 H58B 109.5
N56 C58 H58C 109.5
H58A C58 H58C 109.5
H58B C58 H58C 109.5
C55 N59 C60 120.87(19)
C55 N59 Hf1 94.02(14)
C60 N59 Hf1 134.20(15)
N59 C60 C61 110.1(2)
N59 C60 C62 110.72(19)
C61 C60 C62 111.2(2)
N59 C60 H60 108.3
C61 C60 H60 108.3
C62 C60 H60 108.3
C60 C61 H61A 109.5
C60 C61 H61B 109.5
H61A C61 H61B 109.5
C60 C61 H61C 109.5
H61A C61 H61C 109.5
H61B C61 H61C 109.5
C60 C62 H62A 109.5
C60 C62 H62B 109.5
H62A C62 H62B 109.5
C60 C62 H62C 109.5
H62A C62 H62C 109.5
H62B C62 H62C 109.5

loop_
_geom_bond_atom_site_label_1
_geom_bond_atom_site_label_2
_geom_bond_distance
Hf1 O1 2.0063(16)
Hf1 N16 2.136(2)
Hf1 N31 2.194(2)
Hf1 N59 2.2043(18)
Hf1 N39 2.211(2)
Hf1 N51 2.2325(19)
Hf1 C35 2.646(2)
Hf1 C55 2.659(2)
O1 C2 1.356(3)
C2 C3 1.399(3)
C2 C15 1.417(3)
C3 C8 1.400(3)
C3 C4 1.532(3)
C4 C6 1.535(3)
C4 C5 1.537(3)
C4 C7 1.545(4)
C5 H5A 0.98
C5 H5B 0.98
C5 H5C 0.98
C6 H6A 0.98
C6 H6B 0.98
C6 H6C 0.98
C7 H7A 0.98
C7 H7B 0.98
C7 H7C 0.98
C8 C9 1.398(3)
C8 H8 0.95
C9 C14 1.398(3)
C9 C10 1.530(3)
C10 C11 1.520(4)
C10 C12 1.529(4)
C10 C13 1.530(4)
C11 H11A 0.98
C11 H11B 0.98
C11 H11C 0.98
C12 H12A 0.98
C12 H12B 0.98
C12 H12C 0.98
C13 H13A 0.98
C13 H13B 0.98
C13 H13C 0.98
C14 C15 1.397(3)
C14 H14 0.95
C15 N16 1.412(3)
N16 C17 1.420(3)
C17 C22 1.390(3)
C17 C18 1.396(3)
C18 C19 1.380(3)
C18 H18 0.95
C19 C20 1.379(3)
C19 H19 0.95
C20 C21 1.389(4)
C20 H20 0.95
C21 C22 1.388(3)
C21 H21 0.95
C22 H22 0.95
N31 C35 1.337(3)
N31 C32 1.484(3)
C32 C34 1.515(4)
C32 C33 1.517(3)
C32 H32 1
C33 H33A 0.98
C33 H33B 0.98
C33 H33C 0.98
C34 H34A 0.98
C34 H34B 0.98
C34 H34C 0.98
C35 N39 1.337(3)
C35 N36 1.378(3)
N36 C37 1.451(3)
N36 C38 1.453(3)
C37 H37A 0.98
C37 H37B 0.98
C37 H37C 0.98
C38 H38A 0.98
C38 H38B 0.98
C38 H38C 0.98
N39 C40 1.475(3)
C40 C41 1.522(3)
C40 C42 1.523(3)
C40 H40 1
C41 H41A 0.98
C41 H41B 0.98
C41 H41C 0.98
C42 H42A 0.98
C42 H42B 0.98
C42 H42C 0.98
N51 C55 1.335(3)
N51 C52 1.466(3)
C52 C53 1.512(4)
C52 C54 1.529(4)
C52 H52 1
C53 H53A 0.98
C53 H53B 0.98
C53 H53C 0.98
C54 H54A 0.98
C54 H54B 0.98
C54 H54C 0.98
C55 N59 1.340(3)
C55 N56 1.386(3)
N56 C58 1.445(3)
N56 C57 1.446(3)
C57 H57A 0.98
C57 H57B 0.98
C57 H57C 0.98
C58 H58A 0.98
C58 H58B 0.98
C58 H58C 0.98
N59 C60 1.472(3)
C60 C61 1.513(3)
C60 C62 1.531(3)
C60 H60 1
C61 H61A 0.98
C61 H61B 0.98
C61 H61C 0.98
C62 H62A 0.98
C62 H62B 0.98
C62 H62C 0.98

loop_
_geom_torsion_atom_site_label_1
_geom_torsion_atom_site_label_2
_geom_torsion_atom_site_label_3
_geom_torsion_atom_site_label_4
_geom_torsion
N16 Hf1 O1 C2 -4.97(14)
N31 Hf1 O1 C2 -106.20(15)
N59 Hf1 O1 C2 94.23(15)
N39 Hf1 O1 C2 -71.7(2)
N51 Hf1 O1 C2 154.23(15)
C35 Hf1 O1 C2 -95.02(16)
C55 Hf1 O1 C2 124.49(15)
Hf1 O1 C2 C3 -175.79(17)
Hf1 O1 C2 C15 4.0(2)
O1 C2 C3 C8 179.65(19)
C15 C2 C3 C8 -0.1(3)
O1 C2 C3 C4 -0.1(3)
C15 C2 C3 C4 -179.9(2)
C2 C3 C4 C6 60.4(3)
C8 C3 C4 C6 -119.4(2)
C2 C3 C4 C5 179.7(2)
C8 C3 C4 C5 -0.1(3)
C2 C3 C4 C7 -59.9(3)
C8 C3 C4 C7 120.3(2)
C2 C3 C8 C9 0.5(3)
C4 C3 C8 C9 -179.7(2)
C3 C8 C9 C14 -0.3(3)
C3 C8 C9 C10 -179.5(2)
C14 C9 C10 C11 -0.7(3)
C8 C9 C10 C11 178.5(2)
C14 C9 C10 C12 119.7(3)
C8 C9 C10 C12 -61.1(3)
C14 C9 C10 C13 -120.4(3)
C8 C9 C10 C13 58.7(3)
C8 C9 C14 C15 -0.2(3)
C10 C9 C14 C15 178.9(2)
C9 C14 C15 N16 179.5(2)
C9 C14 C15 C2 0.6(3)
O1 C2 C15 C14 179.78(18)
C3 C2 C15 C14 -0.5(3)
O1 C2 C15 N16 0.8(3)
C3 C2 C15 N16 -179.45(19)
C14 C15 N16 C17 -4.5(3)
C2 C15 N16 C17 174.35(18)
C14 C15 N16 Hf1 176.42(17)
C2 C15 N16 Hf1 -4.7(2)
O1 Hf1 N16 C15 5.06(14)
N31 Hf1 N16 C15 101.25(15)
N59 Hf1 N16 C15 -96.82(15)
N39 Hf1 N16 C15 161.81(15)
N51 Hf1 N16 C15 -58.0(3)
C35 Hf1 N16 C15 131.79(14)
C55 Hf1 N16 C15 -84.13(17)
O1 Hf1 N16 C17 -173.84(19)
N31 Hf1 N16 C17 -77.65(19)
N59 Hf1 N16 C17 84.28(18)
N39 Hf1 N16 C17 -17.09(18)
N51 Hf1 N16 C17 123.2(2)
C35 Hf1 N16 C17 -47.11(18)
C55 Hf1 N16 C17 96.97(18)
C15 N16 C17 C22 73.1(3)
Hf1 N16 C17 C22 -108.0(2)
C15 N16 C17 C18 -109.4(2)
Hf1 N16 C17 C18 69.4(3)
C22 C17 C18 C19 0.3(3)
N16 C17 C18 C19 -177.3(2)
C17 C18 C19 C20 0.1(4)
C18 C19 C20 C21 -0.2(4)
C19 C20 C21 C22 0.0(4)
C20 C21 C22 C17 0.5(4)
C18 C17 C22 C21 -0.6(3)
N16 C17 C22 C21 176.9(2)
O1 Hf1 N31 C35 162.26(14)
N16 Hf1 N31 C35 84.96(15)
N59 Hf1 N31 C35 -58.9(2)
N39 Hf1 N31 C35 -1.51(13)
N51 Hf1 N31 C35 -103.26(14)
C55 Hf1 N31 C35 -89.92(16)
O1 Hf1 N31 C32 17.5(2)
N16 Hf1 N31 C32 -59.8(2)
N59 Hf1 N31 C32 156.30(19)
N39 Hf1 N31 C32 -146.3(2)
N51 Hf1 N31 C32 111.9(2)
C35 Hf1 N31 C32 -144.8(3)
C55 Hf1 N31 C32 125.3(2)
C35 N31 C32 C34 139.7(2)
Hf1 N31 C32 C34 -83.4(3)
C35 N31 C32 C33 -98.2(3)
Hf1 N31 C32 C33 38.8(3)
C32 N31 C35 N39 152.9(2)
Hf1 N31 C35 N39 2.4(2)
C32 N31 C35 N36 -27.2(4)
Hf1 N31 C35 N36 -177.8(2)
C32 N31 C35 Hf1 150.5(2)
O1 Hf1 C35 N31 -22.32(17)
N16 Hf1 C35 N31 -100.93(15)
N59 Hf1 C35 N31 146.38(14)
N39 Hf1 C35 N31 177.4(2)
N51 Hf1 C35 N31 83.06(15)
C55 Hf1 C35 N31 110.53(14)
O1 Hf1 C35 N39 160.29(14)
N16 Hf1 C35 N39 81.67(16)
N31 Hf1 C35 N39 -177.4(2)
N59 Hf1 C35 N39 -31.01(18)
N51 Hf1 C35 N39 -94.34(16)
C55 Hf1 C35 N39 -66.86(17)
N31 C35 N36 C37 -37.6(3)
N39 C35 N36 C37 142.3(2)
N31 C35 N36 C38 139.7(2)
N39 C35 N36 C38 -40.5(3)
N31 C35 N39 C40 156.5(2)
N36 C35 N39 C40 -23.4(4)
Hf1 C35 N39 C40 158.8(3)
N31 C35 N39 Hf1 -2.3(2)
N36 C35 N39 Hf1 177.8(2)
O1 Hf1 N39 C35 -38.5(3)
N16 Hf1 N39 C35 -101.56(15)
N31 Hf1 N39 C35 1.51(13)
N59 Hf1 N39 C35 155.40(14)
N51 Hf1 N39 C35 93.69(15)
C55 Hf1 N39 C35 124.88(15)
O1 Hf1 N39 C40 168.3(2)
N16 Hf1 N39 C40 105.3(2)
N31 Hf1 N39 C40 -151.7(3)
N59 Hf1 N39 C40 2.2(3)
N51 Hf1 N39 C40 -59.5(3)
C35 Hf1 N39 C40 -153.2(3)
C55 Hf1 N39 C40 -28.3(3)
C35 N39 C40 C41 -106.2(3)
Hf1 N39 C40 C41 41.1(3)
C35 N39 C40 C42 131.2(3)
Hf1 N39 C40 C42 -81.6(3)
O1 Hf1 N51 C55 -102.04(13)
N16 Hf1 N51 C55 -42.2(3)
N31 Hf1 N51 C55 158.31(13)
N59 Hf1 N51 C55 2.77(13)
N39 Hf1 N51 C55 96.53(13)
C35 Hf1 N51 C55 127.86(13)
O1 Hf1 N51 C52 91.4(3)
N16 Hf1 N51 C52 151.3(2)
N31 Hf1 N51 C52 -8.2(3)
N59 Hf1 N51 C52 -163.8(3)
N39 Hf1 N51 C52 -70.0(3)
C35 Hf1 N51 C52 -38.7(3)
C55 Hf1 N51 C52 -166.5(3)
C55 N51 C52 C53 119.4(2)
Hf1 N51 C52 C53 -77.0(3)
C55 N51 C52 C54 -118.1(2)
Hf1 N51 C52 C54 45.6(3)
C52 N51 C55 N59 165.6(2)
Hf1 N51 C55 N59 -4.28(19)
C52 N51 C55 N56 -14.2(4)
Hf1 N51 C55 N56 175.9(2)
C52 N51 C55 Hf1 169.9(3)
O1 Hf1 C55 N51 81.02(13)
N16 Hf1 C55 N51 159.51(13)
N31 Hf1 C55 N51 -27.02(17)
N59 Hf1 C55 N51 -175.2(2)
N39 Hf1 C55 N51 -91.85(14)
C35 Hf1 C55 N51 -63.01(15)
O1 Hf1 C55 N59 -103.76(14)
N16 Hf1 C55 N59 -25.27(17)
N31 Hf1 C55 N59 148.20(13)
N39 Hf1 C55 N59 83.37(15)
N51 Hf1 C55 N59 175.2(2)
C35 Hf1 C55 N59 112.21(14)
N59 C55 N56 C58 -43.7(3)
N51 C55 N56 C57 -43.7(3)
N59 C55 N56 C57 136.5(2)
N51 C55 N59 C60 153.2(2)
N56 C55 N59 C60 -27.0(3)
Hf1 C55 N59 C60 148.9(2)
N51 C55 N59 Hf1 4.3(2)
N56 C55 N59 Hf1 -175.9(2)
O1 Hf1 N59 C55 82.39(14)
N16 Hf1 N59 C55 160.52(13)
N31 Hf1 N59 C55 -55.5(2)
N39 Hf1 N59 C55 -103.72(14)
N51 Hf1 N59 C55 -2.76(12)
C35 Hf1 N59 C55 -88.39(15)
O1 Hf1 N59 C60 -59.4(2)
N16 Hf1 N59 C60 18.7(2)
N31 Hf1 N59 C60 162.72(19)
N39 Hf1 N59 C60 114.5(2)
N51 Hf1 N59 C60 -144.5(2)
C35 Hf1 N59 C60 129.8(2)
C55 Hf1 N59 C60 -141.8(3)
C55 N59 C60 C61 133.2(2)
Hf1 N59 C60 C61 -92.7(2)
C55 N59 C60 C62 -103.4(2)
Hf1 N59 C60 C62 30.6(3)
